data_4508216
loop_
_publ_author_name
'Bia\/lek, Micha\/l J.'
'Zar\;eba, Jan K.'
'Janczak, Jan'
'Zo\'n, Jerzy'

_publ_section_title
;
 Chains, Layers, Channels, and More: Supramolecular Chemistry of Potent
 Diphosphonic Tectons with Tuned Flexibility. The Generation of
 Pseudopolymorphs, Polymorphs, and Adducts
;
_journal_issue 9
_journal_name_full 'Crystal Growth &amp; Design'
_journal_page_first 4039
_journal_paper_doi 10.1021/cg400859e
_journal_volume 13
_journal_year 2013
_chemical_formula_moiety 'C12 H12 O6 P2, 2(C7 H11 N2), 2(H2 O)'
_chemical_formula_sum 'C26 H38 N4 O8 P2'
_chemical_formula_weight 596.54
_chemical_name_systematic
; 
 ? 
;
_space_group_IT_number 2
_symmetry_cell_setting triclinic
_symmetry_space_group_name_Hall '-P 1'
_symmetry_space_group_name_H-M 'P -1'
_atom_sites_solution_hydrogens geom
_atom_sites_solution_primary direct
_atom_sites_solution_secondary difmap
_audit_creation_method SHELXL-97
_cell_angle_alpha 99.980(10)
_cell_angle_beta 93.830(10)
_cell_angle_gamma 109.51(2)
_cell_formula_units_Z 1
_cell_length_a 7.1963(5)
_cell_length_b 10.0160(10)
_cell_length_c 10.4320(10)
_cell_measurement_reflns_used 536
_cell_measurement_temperature 295(2)
_cell_measurement_theta_max 27.65
_cell_measurement_theta_min 2.65
_cell_volume 691.70(15)
_computing_cell_refinement
;
Oxford Diffraction Poland (2008). CrysAlis Red, Version 171.32.6
;
_computing_data_collection
;
Oxford Diffraction Poland (2008). CrysAlis CCD, Version 171.32.6
;
_computing_data_reduction
;
Oxford Diffraction Poland (2008). CrysAlis Red, Version 171.32.6
;
_computing_molecular_graphics
;
Brandenburg & Putz (2006). Diamond 3.0. Crystal and Molecular
Structure Visualisation, University of Bonn, Germany
;
_computing_publication_material 'SHELXL-97 (Sheldrick, 1997)'
_computing_structure_refinement 'SHELXL-97 (Sheldrick, 1997)'
_computing_structure_solution 'SHELXS-97 (Sheldrick, 1990)'
_diffrn_ambient_temperature 295(2)
_diffrn_detector_area_resol_mean '1024x1024 with blocks 2x2'
_diffrn_measured_fraction_theta_full 0.971
_diffrn_measured_fraction_theta_max 0.879
_diffrn_measurement_device_type 'KUMA KM-4 with CCD detector'
_diffrn_measurement_method \w-scan
_diffrn_radiation_monochromator graphite
_diffrn_radiation_source 'fine-focus sealed tube'
_diffrn_radiation_type MoK\a
_diffrn_radiation_wavelength 0.71073
_diffrn_reflns_av_R_equivalents 0.0331
_diffrn_reflns_av_sigmaI/netI 0.0634
_diffrn_reflns_limit_h_max 9
_diffrn_reflns_limit_h_min -7
_diffrn_reflns_limit_k_max 13
_diffrn_reflns_limit_k_min -13
_diffrn_reflns_limit_l_max 13
_diffrn_reflns_limit_l_min -13
_diffrn_reflns_number 8323
_diffrn_reflns_theta_full 27.50
_diffrn_reflns_theta_max 29.33
_diffrn_reflns_theta_min 2.65
_exptl_absorpt_coefficient_mu 0.214
_exptl_absorpt_correction_T_max 0.9545
_exptl_absorpt_correction_T_min 0.9311
_exptl_absorpt_correction_type numerical
_exptl_absorpt_process_details
;
Oxford Diffraction Poland (2008). CrysAlis Red, Version 171.32.6
;
_exptl_crystal_colour colourless
_exptl_crystal_density_diffrn 1.432
_exptl_crystal_density_meas 1.43
_exptl_crystal_density_method floatation
_exptl_crystal_description parallelepiped
_exptl_crystal_F_000 316
_exptl_crystal_size_max 0.35
_exptl_crystal_size_mid 0.28
_exptl_crystal_size_min 0.24
_refine_diff_density_max 0.378
_refine_diff_density_min -0.300
_refine_diff_density_rms 0.075
_refine_ls_extinction_method none
_refine_ls_goodness_of_fit_ref 1.053
_refine_ls_hydrogen_treatment mixed
_refine_ls_matrix_type full
_refine_ls_number_parameters 195
_refine_ls_number_reflns 3319
_refine_ls_number_restraints 0
_refine_ls_restrained_S_all 1.053
_refine_ls_R_factor_all 0.1440
_refine_ls_R_factor_gt 0.0751
_refine_ls_shift/su_max 0.000
_refine_ls_shift/su_mean 0.000
_refine_ls_structure_factor_coef Fsqd
_refine_ls_weighting_details 'calc w=1/[\s^2^(Fo^2^)+(0.0162P)^2^+1.7443P] where P=(Fo^2^+2Fc^2^)/3'
_refine_ls_weighting_scheme calc
_refine_ls_wR_factor_gt 0.1114
_refine_ls_wR_factor_ref 0.1453
_reflns_number_gt 2027
_reflns_number_total 3319
_reflns_threshold_expression I>2\s(I)
_cod_data_source_file cg400859e_si_002.cif
_cod_data_source_block 4A
_cod_database_code 4508216

loop_
_symmetry_equiv_pos_as_xyz
'x, y, z'
'-x, -y, -z'

loop_
_atom_site_label
_atom_site_type_symbol
_atom_site_fract_x
_atom_site_fract_y
_atom_site_fract_z
_atom_site_U_iso_or_equiv
_atom_site_adp_type
_atom_site_occupancy
_atom_site_symmetry_multiplicity
_atom_site_calc_flag
_atom_site_refinement_flags
P1 P 0.29172(15) 0.96377(10) 0.12109(10) 0.0338(2) Uani 1 1 d .
O1 O 0.2000(4) 0.9912(3) 0.2421(2) 0.0414(6) Uani 1 1 d .
O2 O 0.4643(4) 0.9104(3) 0.1378(2) 0.0383(6) Uani 1 1 d .
O3 O 0.3581(4) 1.1045(2) 0.0657(3) 0.0371(6) Uani 1 1 d .
H3O H 0.414(6) 1.098(4) -0.007(4) 0.056 Uiso 1 1 d .
C1 C -0.1735(6) 0.6702(4) 0.0785(4) 0.0389(9) Uani 1 1 d .
H1 H -0.2147 0.7488 0.1013 0.047 Uiso 1 1 calc R
C2 C -0.0040(5) 0.6894(3) 0.0232(3) 0.0307(8) Uani 1 1 d .
C3 C 0.0584(5) 0.5683(3) -0.0111(3) 0.0285(7) Uani 1 1 d .
C4 C 0.2339(5) 0.5798(4) -0.0693(4) 0.0366(8) Uani 1 1 d .
H4 H 0.3127 0.6686 -0.0848 0.044 Uiso 1 1 calc R
C5 C 0.2875(5) 0.4628(4) -0.1023(4) 0.0382(9) Uani 1 1 d .
H5 H 0.4022 0.4716 -0.1414 0.046 Uiso 1 1 calc R
C6 C 0.1075(5) 0.8355(3) -0.0064(4) 0.0351(8) Uani 1 1 d .
H6A H 0.0109 0.8787 -0.0292 0.053 Uiso 1 1 calc R
H6B H 0.1721 0.8199 -0.0834 0.053 Uiso 1 1 calc R
O4 O -0.1942(6) 0.9418(4) 0.3305(4) 0.0689(10) Uani 1 1 d .
H1O H -0.085(9) 0.951(7) 0.304(6) 0.103 Uiso 1 1 d .
H2O H -0.288(9) 0.925(6) 0.264(6) 0.103 Uiso 1 1 d .
N1 N 0.2389(5) 0.2586(4) 0.3569(3) 0.0432(8) Uani 1 1 d .
H1N H 0.231(6) 0.160(4) 0.324(4) 0.052 Uiso 1 1 d .
C7 C 0.2594(5) 0.3504(4) 0.2760(4) 0.0419(9) Uani 1 1 d .
H7 H 0.2691 0.3190 0.1883 0.050 Uiso 1 1 calc R
C8 C 0.2665(5) 0.4867(4) 0.3171(4) 0.0405(9) Uani 1 1 d .
H8 H 0.2772 0.5472 0.2574 0.049 Uiso 1 1 calc R
C9 C 0.2578(5) 0.5391(4) 0.4506(3) 0.0339(8) Uani 1 1 d .
C10 C 0.2366(5) 0.4389(4) 0.5321(4) 0.0376(9) Uani 1 1 d .
H10 H 0.2291 0.4672 0.6208 0.045 Uiso 1 1 calc R
C11 C 0.2269(6) 0.3023(4) 0.4846(4) 0.0428(9) Uani 1 1 d .
H11 H 0.2118 0.2377 0.5406 0.051 Uiso 1 1 calc R
N2 N 0.2701(5) 0.6755(3) 0.4948(3) 0.0417(8) Uani 1 1 d .
C12 C 0.2679(7) 0.7293(4) 0.6324(4) 0.0523(11) Uani 1 1 d .
H12A H 0.1491 0.6700 0.6601 0.078 Uiso 1 1 calc R
H12B H 0.2710 0.8273 0.6451 0.078 Uiso 1 1 calc R
H12C H 0.3823 0.7264 0.6831 0.078 Uiso 1 1 calc R
C13 C 0.2832(8) 0.7756(5) 0.4081(5) 0.0682(14) Uani 1 1 d .
H13A H 0.4100 0.7995 0.3764 0.102 Uiso 1 1 calc R
H13B H 0.2692 0.8622 0.4553 0.102 Uiso 1 1 calc R
H13C H 0.1791 0.7317 0.3352 0.102 Uiso 1 1 calc R

loop_
_atom_site_aniso_label
_atom_site_aniso_U_11
_atom_site_aniso_U_22
_atom_site_aniso_U_33
_atom_site_aniso_U_23
_atom_site_aniso_U_13
_atom_site_aniso_U_12
P1 0.0362(5) 0.0245(4) 0.0389(5) 0.0037(4) 0.0076(4) 0.0095(4)
O1 0.0507(16) 0.0332(14) 0.0420(15) 0.0071(12) 0.0161(13) 0.0155(12)
O2 0.0391(15) 0.0399(14) 0.0394(15) 0.0108(12) 0.0029(12) 0.0174(12)
O3 0.0457(15) 0.0233(12) 0.0429(15) 0.0084(11) 0.0143(12) 0.0106(11)
C1 0.041(2) 0.0295(19) 0.047(2) 0.0056(17) 0.0051(18) 0.0151(17)
C2 0.0304(18) 0.0251(17) 0.0353(19) 0.0049(15) -0.0019(15) 0.0098(14)
C3 0.0322(18) 0.0222(16) 0.0261(17) 0.0048(13) -0.0023(14) 0.0042(14)
C4 0.035(2) 0.0310(19) 0.043(2) 0.0114(16) 0.0100(17) 0.0071(16)
C5 0.034(2) 0.043(2) 0.040(2) 0.0069(17) 0.0127(17) 0.0156(17)
C6 0.042(2) 0.0252(17) 0.038(2) 0.0065(15) -0.0020(17) 0.0136(16)
O4 0.075(3) 0.074(2) 0.065(2) 0.0151(19) 0.0196(19) 0.033(2)
N1 0.0385(18) 0.0343(18) 0.053(2) -0.0026(16) 0.0049(16) 0.0143(15)
C7 0.036(2) 0.049(2) 0.035(2) -0.0030(19) 0.0056(17) 0.0149(19)
C8 0.039(2) 0.042(2) 0.037(2) 0.0089(18) 0.0046(17) 0.0105(18)
C9 0.0297(19) 0.040(2) 0.034(2) 0.0072(16) 0.0026(16) 0.0151(16)
C10 0.037(2) 0.044(2) 0.032(2) 0.0052(17) 0.0055(16) 0.0152(17)
C11 0.040(2) 0.040(2) 0.053(3) 0.0169(19) 0.0052(19) 0.0157(18)
N2 0.047(2) 0.0364(17) 0.046(2) 0.0097(15) 0.0071(16) 0.0185(15)
C12 0.056(3) 0.047(2) 0.052(3) -0.005(2) 0.008(2) 0.023(2)
C13 0.089(4) 0.050(3) 0.075(3) 0.025(3) 0.018(3) 0.030(3)

loop_
_atom_type_symbol
_atom_type_description
_atom_type_scat_dispersion_real
_atom_type_scat_dispersion_imag
_atom_type_scat_source
C C 0.0033 0.0016 'International Tables Vol C Tables 4.2.6.8 and 6.1.1.4'
H H 0.0000 0.0000 'International Tables Vol C Tables 4.2.6.8 and 6.1.1.4'
N N 0.0061 0.0033 'International Tables Vol C Tables 4.2.6.8 and 6.1.1.4'
O O 0.0106 0.0060 'International Tables Vol C Tables 4.2.6.8 and 6.1.1.4'
P P 0.1023 0.0942 'International Tables Vol C Tables 4.2.6.8 and 6.1.1.4'

loop_
_geom_angle_atom_site_label_1
_geom_angle_atom_site_label_2
_geom_angle_atom_site_label_3
_geom_angle
_geom_angle_site_symmetry_1
_geom_angle_site_symmetry_3
O1 P1 O2 115.31(15) . .
O1 P1 O3 108.56(14) . .
O2 P1 O3 110.17(14) . .
O1 P1 C6 110.18(17) . .
O2 P1 C6 108.29(16) . .
O3 P1 C6 103.70(16) . .
P1 O3 H3O 115(3) . .
C2 C1 C5 122.1(3) . 2_565
C2 C1 H1 119.0 . .
C5 C1 H1 119.0 2_565 .
C1 C2 C3 118.6(3) . .
C1 C2 C6 119.3(3) . .
C3 C2 C6 122.0(3) . .
C3 C3 C4 118.4(4) 2_565 .
C3 C3 C2 119.7(4) 2_565 .
C4 C3 C2 121.9(3) . .
C5 C4 C3 120.5(3) . .
C5 C4 H4 119.8 . .
C3 C4 H4 119.8 . .
C4 C5 C1 120.7(3) . 2_565
C4 C5 H5 119.6 . .
C1 C5 H5 119.6 2_565 .
C2 C6 P1 117.0(3) . .
C2 C6 H6A 108.1 . .
P1 C6 H6A 108.1 . .
C2 C6 H6B 108.1 . .
P1 C6 H6B 108.1 . .
H6A C6 H6B 107.3 . .
H1O O4 H2O 110(6) . .
C7 N1 C11 119.9(3) . .
C7 N1 H1N 120(2) . .
C11 N1 H1N 120(2) . .
N1 C7 C8 122.1(4) . .
N1 C7 H7 119.0 . .
C8 C7 H7 119.0 . .
C7 C8 C9 120.3(4) . .
C7 C8 H8 119.8 . .
C9 C8 H8 119.8 . .
N2 C9 C10 122.8(3) . .
N2 C9 C8 121.6(3) . .
C10 C9 C8 115.6(3) . .
C11 C10 C9 121.3(4) . .
C11 C10 H10 119.3 . .
C9 C10 H10 119.3 . .
N1 C11 C10 120.7(4) . .
N1 C11 H11 119.6 . .
C10 C11 H11 119.6 . .
C9 N2 C12 121.1(3) . .
C9 N2 C13 122.1(3) . .
C12 N2 C13 116.8(3) . .
N2 C12 H12A 109.5 . .
N2 C12 H12B 109.5 . .
H12A C12 H12B 109.5 . .
N2 C12 H12C 109.5 . .
H12A C12 H12C 109.5 . .
H12B C12 H12C 109.5 . .
N2 C13 H13A 109.5 . .
N2 C13 H13B 109.5 . .
H13A C13 H13B 109.5 . .
N2 C13 H13C 109.5 . .
H13A C13 H13C 109.5 . .
H13B C13 H13C 109.5 . .

loop_
_geom_bond_atom_site_label_1
_geom_bond_atom_site_label_2
_geom_bond_distance
_geom_bond_site_symmetry_2
P1 O1 1.489(3) .
P1 O2 1.518(3) .
P1 O3 1.554(2) .
P1 C6 1.792(4) .
O3 H3O 0.88(4) .
C1 C2 1.354(5) .
C1 C5 1.387(5) 2_565
C1 H1 0.9300 .
C2 C3 1.427(4) .
C2 C6 1.512(5) .
C3 C3 1.414(6) 2_565
C3 C4 1.417(5) .
C4 C5 1.349(5) .
C4 H4 0.9300 .
C5 C1 1.387(5) 2_565
C5 H5 0.9300 .
C6 H6A 0.9700 .
C6 H6B 0.9700 .
O4 H1O 0.83(6) .
O4 H2O 0.89(6) .
N1 C7 1.333(5) .
N1 C11 1.346(5) .
N1 H1N 0.97(4) .
C7 C8 1.341(5) .
C7 H7 0.9300 .
C8 C9 1.414(5) .
C8 H8 0.9300 .
C9 N2 1.335(4) .
C9 C10 1.402(5) .
C10 C11 1.349(5) .
C10 H10 0.9300 .
C11 H11 0.9300 .
N2 C12 1.446(5) .
N2 C13 1.448(5) .
C12 H12A 0.9600 .
C12 H12B 0.9600 .
C12 H12C 0.9600 .
C13 H13A 0.9600 .
C13 H13B 0.9600 .
C13 H13C 0.9600 .

loop_
_geom_hbond_atom_site_label_D
_geom_hbond_atom_site_label_H
_geom_hbond_atom_site_label_A
_geom_hbond_distance_DH
_geom_hbond_distance_HA
_geom_hbond_distance_DA
_geom_hbond_angle_DHA
_geom_hbond_site_symmetry_A
O3 H3O O2 0.88(4) 1.68(4) 2.558(3) 176(4) 2_675
O4 H1O O1 0.83(6) 2.12(6) 2.951(4) 176(6) .
O4 H2O O2 0.89(6) 2.09(6) 2.964(5) 167(6) 1_455
N1 H1N O1 0.97(4) 1.69(4) 2.650(4) 170(4) 1_545
